data_2015049
loop_
_publ_author_name
'Ferguson, George'
'Glidewell, Christopher'
'Low, John N.'
'Skakle, Janet M. S.'
'Wardell, James L.'

_publ_section_title
;
 Solvent-dependent polymorphism in isomeric
 <i>N</i>-(nitrobenzylidene)iodoanilines
;
_journal_issue 7
_journal_name_full 'Acta Crystallographica Section C'
_journal_page_first o445
_journal_page_last o449
_journal_paper_doi 10.1107/S0108270105016239
_journal_volume 61
_journal_year 2005
_chemical_formula_iupac 'C13 H9 I N2 O2'
_chemical_formula_moiety 'C13 H9 I N2 O2'
_chemical_formula_sum 'C13 H9 I N2 O2'
_chemical_formula_weight 352.12
_chemical_name_systematic
;
3-iodo-N-(2-nitrobenzylidene)aniline
;
_space_group_IT_number 4
_symmetry_cell_setting monoclinic
_symmetry_space_group_name_Hall 'P 2yb'
_symmetry_space_group_name_H-M 'P 1 21 1'
_atom_sites_solution_hydrogens geom
_atom_sites_solution_primary direct
_atom_sites_solution_secondary difmap
_cell_angle_alpha 90.00
_cell_angle_beta 109.6328(13)
_cell_angle_gamma 90.00
_cell_formula_units_Z 4
_cell_length_a 12.5676(4)
_cell_length_b 7.8818(2)
_cell_length_c 13.5110(4)
_cell_measurement_reflns_used 5566
_cell_measurement_temperature 120(2)
_cell_measurement_theta_max 27.58
_cell_measurement_theta_min 3.04
_cell_volume 1260.53(6)
_computing_cell_refinement 'DENZO (Otwinowski & Minor, 1997) and COLLECT'
_computing_data_collection 'COLLECT (Nonius, 1999)'
_computing_data_reduction 'DENZO and COLLECT'
_computing_molecular_graphics 'PLATON (Spek, 2003)'
_computing_publication_material 'SHELXL97 and  PRPKAPPA (Ferguson, 1999)'
_computing_structure_refinement 'OSCAIL and SHELXL97 (Sheldrick, 1997)'
_computing_structure_solution 'OSCAIL (McArdle, 2003) and SHELXS97 (Sheldrick, 1997)'
_diffrn_ambient_temperature 120(2)
_diffrn_detector_area_resol_mean 9.091
_diffrn_measured_fraction_theta_full 0.990
_diffrn_measured_fraction_theta_max 0.990
_diffrn_measurement_device_type 'Bruker Nonius KappaCCD area-detector'
_diffrn_measurement_method '\f and \w'
_diffrn_radiation_monochromator graphite
_diffrn_radiation_source 'Bruker Nonius FR91 rotating anode'
_diffrn_radiation_type 'Mo K\a'
_diffrn_radiation_wavelength 0.71073
_diffrn_reflns_av_R_equivalents 0.0355
_diffrn_reflns_av_sigmaI/netI 0.0348
_diffrn_reflns_limit_h_max 13
_diffrn_reflns_limit_h_min -16
_diffrn_reflns_limit_k_max 10
_diffrn_reflns_limit_k_min -10
_diffrn_reflns_limit_l_max 17
_diffrn_reflns_limit_l_min -17
_diffrn_reflns_number 13813
_diffrn_reflns_theta_full 27.58
_diffrn_reflns_theta_max 27.58
_diffrn_reflns_theta_min 3.04
_diffrn_standards_decay_% 0
_exptl_absorpt_coefficient_mu 2.535
_exptl_absorpt_correction_T_max 0.843
_exptl_absorpt_correction_T_min 0.471
_exptl_absorpt_correction_type multi-scan
_exptl_absorpt_process_details '(SADABS; Sheldrick, 2003)'
_exptl_crystal_colour orange
_exptl_crystal_density_diffrn 1.855
_exptl_crystal_density_method 'not measured'
_exptl_crystal_description plate
_exptl_crystal_F_000 680
_exptl_crystal_size_max 0.35
_exptl_crystal_size_mid 0.18
_exptl_crystal_size_min 0.07
_refine_diff_density_max 0.764
_refine_diff_density_min -0.782
_refine_ls_abs_structure_details 'Flack (1983), with 2424 Friedel pairs'
_refine_ls_abs_structure_Flack -0.001(17)
_refine_ls_extinction_method none
_refine_ls_goodness_of_fit_ref 1.043
_refine_ls_hydrogen_treatment constr
_refine_ls_matrix_type full
_refine_ls_number_parameters 325
_refine_ls_number_reflns 5566
_refine_ls_number_restraints 1
_refine_ls_restrained_S_all 1.043
_refine_ls_R_factor_all 0.0263
_refine_ls_R_factor_gt 0.0250
_refine_ls_shift/su_max 0.001
_refine_ls_shift/su_mean 0.000
_refine_ls_structure_factor_coef Fsqd
_refine_ls_weighting_details 'w = 1/[\s^2^(Fo^2^)+(0.041P)^2^+0.3994P] where P=(Fo^2^+2Fc^2^)/3'
_refine_ls_weighting_scheme calc
_refine_ls_wR_factor_gt 0.0657
_refine_ls_wR_factor_ref 0.0669
_reflns_number_gt 5412
_reflns_number_total 5566
_reflns_threshold_expression I>2\s(I)
_cod_data_source_file sk1846.cif
_cod_data_source_block IV
_cod_original_sg_symbol_H-M 'P 21'
_cod_database_code 2015049
_cod_database_fobs_code 2015049

loop_
_symmetry_equiv_pos_as_xyz
'x, y, z'
'-x, y+1/2, -z'

loop_
_atom_site_label
_atom_site_fract_x
_atom_site_fract_y
_atom_site_fract_z
_atom_site_U_iso_or_equiv
_atom_site_adp_type
_atom_site_calc_flag
_atom_site_refinement_flags
_atom_site_occupancy
_atom_site_disorder_assembly
_atom_site_disorder_group
_atom_site_type_symbol
I23 0.685601(19) 0.69379(3) 0.311324(19) 0.02840(7) Uani d . 1 . . I
O11 0.7070(2) 0.5744(4) 0.7437(2) 0.0309(6) Uani d . 1 . . O
O12 0.6151(3) 0.5694(4) 0.8523(3) 0.0393(7) Uani d . 1 . . O
N1 0.9177(2) 0.8794(4) 0.7200(2) 0.0220(6) Uani d . 1 . . N
N12 0.6953(3) 0.6161(5) 0.8272(3) 0.0239(6) Uani d . 1 . . N
C11 0.8516(3) 0.8232(5) 0.8623(3) 0.0206(6) Uani d . 1 . . C
C12 0.7826(3) 0.7216(4) 0.8999(3) 0.0200(7) Uani d . 1 . . C
C13 0.7949(3) 0.7099(5) 1.0049(3) 0.0250(7) Uani d . 1 . . C
C14 0.8818(3) 0.7996(5) 1.0773(3) 0.0292(9) Uani d . 1 . . C
C15 0.9520(3) 0.9013(6) 1.0435(3) 0.0284(8) Uani d . 1 . . C
C16 0.9363(3) 0.9148(5) 0.9369(3) 0.0246(7) Uani d . 1 . . C
C17 0.8345(3) 0.8465(4) 0.7497(3) 0.0194(6) Uani d . 1 . . C
C21 0.8988(3) 0.8988(5) 0.6108(3) 0.0219(7) Uani d . 1 . . C
C22 0.8152(3) 0.8108(4) 0.5335(3) 0.0185(6) Uani d . 1 . . C
C23 0.8076(3) 0.8318(5) 0.4285(3) 0.0207(6) Uani d . 1 . . C
C24 0.8793(3) 0.9399(5) 0.4004(3) 0.0244(7) Uani d . 1 . . C
C25 0.9605(3) 1.0280(6) 0.4779(3) 0.0280(8) Uani d . 1 . . C
C26 0.9719(3) 1.0070(5) 0.5826(3) 0.0240(7) Uani d . 1 . . C
I43 0.177098(19) 0.76129(3) -0.159688(17) 0.02636(7) Uani d . 1 . . I
O31 0.1585(2) 0.7581(4) 0.2415(2) 0.0333(6) Uani d . 1 . . O
O32 0.1292(3) 0.9286(4) 0.3552(3) 0.0429(8) Uani d . 1 . . O
N3 0.3954(2) 0.5262(4) 0.2363(2) 0.0194(6) Uani d . 1 . . N
N32 0.1821(2) 0.8161(5) 0.3296(3) 0.0256(7) Uani d . 1 . . N
C31 0.3629(3) 0.6579(4) 0.3840(3) 0.0210(7) Uani d . 1 . . C
C32 0.2814(3) 0.7443(5) 0.4124(3) 0.0215(7) Uani d . 1 . . C
C33 0.2832(3) 0.7575(6) 0.5149(3) 0.0303(8) Uani d . 1 . . C
C34 0.3690(4) 0.6772(6) 0.5934(3) 0.0347(9) Uani d . 1 . . C
C35 0.4506(4) 0.5848(6) 0.5669(3) 0.0344(9) Uani d . 1 . . C
C36 0.4487(3) 0.5765(5) 0.4652(3) 0.0267(8) Uani d . 1 . . C
C37 0.3683(3) 0.6585(4) 0.2760(3) 0.0195(7) Uani d . 1 . . C
C41 0.3944(3) 0.5402(5) 0.1313(3) 0.0185(7) Uani d . 1 . . C
C42 0.3105(3) 0.6305(5) 0.0543(3) 0.0194(6) Uani d . 1 . . C
C43 0.3095(3) 0.6305(4) -0.0479(3) 0.0201(7) Uani d . 1 . . C
C44 0.3906(3) 0.5456(5) -0.0770(3) 0.0232(7) Uani d . 1 . . C
C45 0.4735(3) 0.4548(5) -0.0002(3) 0.0251(8) Uani d . 1 . . C
C46 0.4748(3) 0.4495(4) 0.1019(3) 0.0215(7) Uani d . 1 . . C
H13 0.7450 0.6418 1.0274 0.030 Uiso calc R 1 . . H
H14 0.8929 0.7908 1.1503 0.035 Uiso calc R 1 . . H
H15 1.0113 0.9624 1.0932 0.034 Uiso calc R 1 . . H
H16 0.9841 0.9875 0.9145 0.030 Uiso calc R 1 . . H
H17 0.7608 0.8367 0.6993 0.023 Uiso calc R 1 . . H
H22 0.7644 0.7381 0.5517 0.022 Uiso calc R 1 . . H
H24 0.8728 0.9533 0.3287 0.029 Uiso calc R 1 . . H
H25 1.0093 1.1040 0.4592 0.034 Uiso calc R 1 . . H
H26 1.0294 1.0662 0.6354 0.029 Uiso calc R 1 . . H
H33 0.2268 0.8203 0.5312 0.036 Uiso calc R 1 . . H
H34 0.3724 0.6849 0.6646 0.042 Uiso calc R 1 . . H
H35 0.5082 0.5269 0.6204 0.041 Uiso calc R 1 . . H
H36 0.5060 0.5152 0.4491 0.032 Uiso calc R 1 . . H
H37 0.3512 0.7599 0.2356 0.023 Uiso calc R 1 . . H
H42 0.2545 0.6913 0.0726 0.023 Uiso calc R 1 . . H
H44 0.3899 0.5490 -0.1475 0.028 Uiso calc R 1 . . H
H45 0.5300 0.3958 -0.0188 0.030 Uiso calc R 1 . . H
H46 0.5304 0.3840 0.1527 0.026 Uiso calc R 1 . . H

loop_
_atom_site_aniso_label
_atom_site_aniso_U_11
_atom_site_aniso_U_22
_atom_site_aniso_U_33
_atom_site_aniso_U_12
_atom_site_aniso_U_13
_atom_site_aniso_U_23
I23 0.02815(12) 0.03010(13) 0.02336(12) -0.00451(9) 0.00393(9) -0.00073(10)
O11 0.0325(14) 0.0302(15) 0.0324(15) -0.0034(11) 0.0139(13) -0.0080(12)
O12 0.0382(16) 0.0386(18) 0.0493(19) -0.0155(14) 0.0257(15) -0.0079(14)
N1 0.0206(14) 0.0241(15) 0.0214(14) 0.0006(11) 0.0070(12) -0.0002(12)
N12 0.0267(15) 0.0187(14) 0.0302(16) 0.0025(12) 0.0148(14) -0.0003(13)
C11 0.0220(16) 0.0183(15) 0.0217(16) 0.0061(13) 0.0076(13) 0.0017(13)
C12 0.0181(14) 0.016(2) 0.0262(17) 0.0049(11) 0.0077(13) 0.0018(11)
C13 0.0296(17) 0.0210(17) 0.0269(18) 0.0074(14) 0.0131(15) 0.0081(14)
C14 0.037(2) 0.028(2) 0.0231(17) 0.0122(15) 0.0109(16) 0.0025(14)
C15 0.0250(18) 0.032(2) 0.0235(19) 0.0035(15) 0.0016(15) -0.0036(15)
C16 0.0188(16) 0.0222(17) 0.0297(19) 0.0036(13) 0.0040(14) 0.0027(14)
C17 0.0169(15) 0.0203(16) 0.0199(16) 0.0011(12) 0.0045(13) 0.0002(13)
C21 0.0199(16) 0.0219(17) 0.0237(18) 0.0015(14) 0.0074(14) 0.0017(14)
C22 0.0176(15) 0.0191(16) 0.0197(15) 0.0003(12) 0.0073(13) 0.0024(12)
C23 0.0194(15) 0.0220(15) 0.0183(16) 0.0022(14) 0.0032(13) 0.0015(13)
C24 0.0264(18) 0.0265(18) 0.0226(17) 0.0008(14) 0.0112(15) 0.0016(14)
C25 0.0258(18) 0.031(2) 0.031(2) -0.0040(16) 0.0150(17) -0.0006(16)
C26 0.0215(17) 0.0246(19) 0.0267(19) -0.0017(14) 0.0092(15) -0.0014(14)
I43 0.03226(13) 0.02367(11) 0.01918(11) 0.00423(9) 0.00339(9) -0.00004(9)
O31 0.0265(13) 0.0326(13) 0.0350(15) 0.0023(12) 0.0025(11) -0.0030(14)
O32 0.0447(18) 0.0342(17) 0.062(2) 0.0106(14) 0.0338(17) 0.0048(15)
N3 0.0143(13) 0.0238(14) 0.0201(14) 0.0012(11) 0.0057(11) -0.0007(11)
N32 0.0219(15) 0.0241(17) 0.0329(17) 0.0003(11) 0.0121(13) -0.0006(13)
C31 0.0191(15) 0.0270(19) 0.0152(15) -0.0044(13) 0.0034(12) -0.0031(12)
C32 0.0238(16) 0.0207(19) 0.0207(15) -0.0063(13) 0.0082(13) -0.0029(13)
C33 0.039(2) 0.0281(17) 0.0301(18) -0.0074(18) 0.0199(16) -0.0066(17)
C34 0.046(2) 0.037(2) 0.0210(17) -0.019(2) 0.0117(17) -0.0060(17)
C35 0.034(2) 0.040(2) 0.0226(19) -0.0106(18) 0.0016(17) 0.0018(17)
C36 0.0237(17) 0.029(2) 0.0226(18) -0.0059(14) 0.0019(14) -0.0011(14)
C37 0.0191(15) 0.0219(18) 0.0169(15) -0.0004(12) 0.0052(12) 0.0003(12)
C41 0.0168(15) 0.0185(16) 0.0193(17) -0.0033(13) 0.0049(14) 0.0006(13)
C42 0.0167(15) 0.0219(16) 0.0212(16) -0.0024(12) 0.0086(13) -0.0021(13)
C43 0.0206(16) 0.0169(15) 0.0212(16) -0.0035(13) 0.0049(13) -0.0025(13)
C44 0.0290(18) 0.0221(16) 0.0225(17) -0.0015(14) 0.0140(15) -0.0015(13)
C45 0.0246(19) 0.0241(18) 0.031(2) 0.0026(14) 0.0154(17) -0.0025(15)
C46 0.0186(16) 0.0209(17) 0.0250(18) 0.0010(13) 0.0075(14) 0.0012(13)

loop_
_atom_type_symbol
_atom_type_description
_atom_type_scat_dispersion_real
_atom_type_scat_dispersion_imag
_atom_type_scat_source
C C 0.0033 0.0016 'International Tables Vol C Tables 4.2.6.8 and 6.1.1.4'
H H 0.0000 0.0000 'International Tables Vol C Tables 4.2.6.8 and 6.1.1.4'
I I -0.4742 1.8119 'International Tables Vol C Tables 4.2.6.8 and 6.1.1.4'
N N 0.0061 0.0033 'International Tables Vol C Tables 4.2.6.8 and 6.1.1.4'
O O 0.0106 0.0060 'International Tables Vol C Tables 4.2.6.8 and 6.1.1.4'

loop_
_geom_angle_atom_site_label_1
_geom_angle_atom_site_label_2
_geom_angle_atom_site_label_3
_geom_angle
_geom_angle_publ_flag
C12 C11 C16 116.8(3) no
C12 C11 C17 123.6(3) no
C16 C11 C17 119.5(3) no
C13 C12 C11 123.0(3) no
C13 C12 N12 116.9(3) no
C11 C12 N12 120.0(3) no
C12 C13 C14 118.7(3) no
C12 C13 H13 120.6 no
C14 C13 H13 120.6 no
C15 C14 C13 120.1(3) no
C15 C14 H14 120.0 no
C13 C14 H14 120.0 no
C14 C15 C16 120.3(4) no
C14 C15 H15 119.8 no
C16 C15 H15 119.8 no
C15 C16 C11 121.1(4) no
C15 C16 H16 119.5 no
C11 C16 H16 119.5 no
O12 N12 O11 122.5(4) no
O12 N12 C12 119.2(3) no
O11 N12 C12 118.3(3) no
N1 C17 C11 120.2(3) no
N1 C17 H17 119.9 no
C11 C17 H17 119.9 no
C17 N1 C21 118.9(3) no
C22 C21 C26 119.9(3) no
C22 C21 N1 123.1(3) no
C26 C21 N1 117.0(3) no
C21 C22 C23 118.6(3) no
C21 C22 H22 120.7 no
C23 C22 H22 120.7 no
C24 C23 C22 121.5(3) no
C24 C23 I23 119.4(3) no
C22 C23 I23 119.2(3) no
C25 C24 C23 119.1(3) no
C25 C24 H24 120.4 no
C23 C24 H24 120.4 no
C24 C25 C26 120.8(4) no
C24 C25 H25 119.6 no
C26 C25 H25 119.6 no
C25 C26 C21 120.1(4) no
C25 C26 H26 120.0 no
C21 C26 H26 120.0 no
C32 C31 C36 116.9(3) no
C32 C31 C37 123.6(3) no
C36 C31 C37 119.4(3) no
C33 C32 C31 123.3(4) no
C33 C32 N32 117.1(3) no
C31 C32 N32 119.4(3) no
C32 C33 C34 118.7(4) no
C32 C33 H33 120.7 no
C34 C33 H33 120.7 no
C33 C34 C35 119.4(4) no
C33 C34 H34 120.3 no
C35 C34 H34 120.3 no
C36 C35 C34 121.0(4) no
C36 C35 H35 119.5 no
C34 C35 H35 119.5 no
C35 C36 C31 120.7(4) no
C35 C36 H36 119.7 no
C31 C36 H36 119.7 no
O31 N32 O32 124.8(3) no
O31 N32 C32 117.6(3) no
O32 N32 C32 117.6(3) no
N3 C37 C31 121.3(3) no
N3 C37 H37 119.4 no
C31 C37 H37 119.4 no
C37 N3 C41 116.4(3) no
C46 C41 C42 119.0(3) no
C46 C41 N3 118.6(3) no
C42 C41 N3 122.2(3) no
C43 C42 C41 119.7(3) no
C43 C42 H42 120.2 no
C41 C42 H42 120.2 no
C42 C43 C44 121.7(3) no
C42 C43 I43 117.3(3) no
C44 C43 I43 120.9(3) no
C43 C44 C45 118.4(3) no
C43 C44 H44 120.8 no
C45 C44 H44 120.8 no
C46 C45 C44 121.0(3) no
C46 C45 H45 119.5 no
C44 C45 H45 119.5 no
C45 C46 C41 120.2(3) no
C45 C46 H46 119.9 no
C41 C46 H46 119.9 no

loop_
_geom_bond_atom_site_label_1
_geom_bond_atom_site_label_2
_geom_bond_site_symmetry_2
_geom_bond_distance
_geom_bond_publ_flag
C11 C12 . 1.395(5) no
C11 C16 . 1.397(5) no
C11 C17 . 1.475(5) no
C12 C13 . 1.379(5) no
C12 N12 . 1.461(5) no
C13 C14 . 1.390(6) no
C13 H13 . 0.95 no
C14 C15 . 1.379(6) no
C14 H14 . 0.95 no
C15 C16 . 1.390(6) no
C15 H15 . 0.95 no
C16 H16 . 0.95 no
N12 O12 . 1.222(4) no
N12 O11 . 1.231(4) no
C17 N1 . 1.267(4) no
C17 H17 . 0.95 no
N1 C21 . 1.421(5) no
C21 C22 . 1.393(5) no
C21 C26 . 1.396(5) no
C22 C23 . 1.399(5) no
C22 H22 . 0.95 no
C23 C24 . 1.383(5) no
C23 I23 . 2.100(4) no
C24 C25 . 1.379(5) no
C24 H24 . 0.95 no
C25 C26 . 1.384(6) no
C25 H25 . 0.95 no
C26 H26 . 0.95 no
C31 C32 . 1.387(5) no
C31 C36 . 1.408(5) no
C31 C37 . 1.484(5) no
C32 C33 . 1.380(5) no
C32 N32 . 1.480(5) no
C33 C34 . 1.386(6) no
C33 H33 . 0.95 no
C34 C35 . 1.399(7) no
C34 H34 . 0.95 no
C35 C36 . 1.369(6) no
C35 H35 . 0.95 no
C36 H36 . 0.95 no
N32 O31 . 1.215(4) no
N32 O32 . 1.226(5) no
C37 N3 . 1.270(4) no
C37 H37 . 0.95 no
N3 C41 . 1.420(5) no
C41 C46 . 1.400(5) no
C41 C42 . 1.401(5) no
C42 C43 . 1.377(5) no
C42 H42 . 0.95 no
C43 C44 . 1.382(5) no
C43 I43 . 2.103(4) no
C44 C45 . 1.396(6) no
C44 H44 . 0.95 no
C45 C46 . 1.375(6) no
C45 H45 . 0.95 no
C46 H46 . 0.95 no

loop_
_geom_hbond_atom_site_label_D
_geom_hbond_atom_site_label_H
_geom_hbond_atom_site_label_A
_geom_hbond_site_symmetry_A
_geom_hbond_distance_DH
_geom_hbond_distance_HA
_geom_hbond_distance_DA
_geom_hbond_angle_DHA
_geom_hbond_publ_flag
C25 H25 Cg1 2_756 0.95 2.76 3.587(5) 146 y
C35 H35 O11 . 0.95 2.52 3.305(5) 140 y
C45 H45 Cg2 2_645 0.95 2.97 3.740(4) 139 y

loop_
_geom_torsion_atom_site_label_1
_geom_torsion_atom_site_label_2
_geom_torsion_atom_site_label_3
_geom_torsion_atom_site_label_4
_geom_torsion
_geom_torsion_publ_flag
C16 C11 C12 C13 0.3(5) no
C17 C11 C12 C13 -175.6(3) no
C16 C11 C12 N12 -177.3(3) no
C17 C11 C12 N12 6.9(5) no
C11 C12 C13 C14 -1.8(5) no
N12 C12 C13 C14 175.8(3) no
C12 C13 C14 C15 1.6(5) no
C13 C14 C15 C16 0.0(6) no
C14 C15 C16 C11 -1.5(6) no
C12 C11 C16 C15 1.4(5) no
C17 C11 C16 C15 177.4(3) no
C13 C12 N12 O12 24.4(5) no
C11 C12 N12 O12 -157.9(4) no
C13 C12 N12 O11 -153.9(3) no
C11 C12 N12 O11 23.8(5) no
C12 C11 C17 N1 -151.9(3) no
C16 C11 C17 N1 32.4(5) no
C11 C17 N1 C21 179.2(3) no
C17 N1 C21 C22 -31.8(5) no
C17 N1 C21 C26 150.8(3) no
C26 C21 C22 C23 0.8(5) no
N1 C21 C22 C23 -176.5(3) no
C21 C22 C23 C24 -1.4(5) no
C21 C22 C23 I23 177.9(3) no
C22 C23 C24 C25 0.4(5) no
I23 C23 C24 C25 -178.9(3) no
C23 C24 C25 C26 1.1(6) no
C24 C25 C26 C21 -1.6(6) no
C22 C21 C26 C25 0.6(6) no
N1 C21 C26 C25 178.1(4) no
C36 C31 C32 C33 2.0(5) no
C37 C31 C32 C33 -173.2(4) no
C36 C31 C32 N32 -173.2(3) no
C37 C31 C32 N32 11.6(5) no
C31 C32 C33 C34 -1.6(6) no
N32 C32 C33 C34 173.7(4) no
C32 C33 C34 C35 -0.4(6) no
C33 C34 C35 C36 1.9(6) no
C34 C35 C36 C31 -1.5(6) no
C32 C31 C36 C35 -0.4(5) no
C37 C31 C36 C35 175.0(3) no
C33 C32 N32 O31 -155.1(4) no
C31 C32 N32 O31 20.4(5) no
C33 C32 N32 O32 24.2(5) no
C31 C32 N32 O32 -160.3(3) no
C32 C31 C37 N3 -141.9(4) no
C36 C31 C37 N3 43.0(5) no
C31 C37 N3 C41 178.1(3) no
C37 N3 C41 C46 145.5(3) no
C37 N3 C41 C42 -39.8(5) no
C46 C41 C42 C43 -1.0(5) no
N3 C41 C42 C43 -175.7(3) no
C41 C42 C43 C44 -1.0(5) no
C41 C42 C43 I43 177.7(3) no
C42 C43 C44 C45 1.5(5) no
I43 C43 C44 C45 -177.2(3) no
C43 C44 C45 C46 0.1(6) no
C44 C45 C46 C41 -2.1(6) no
C42 C41 C46 C45 2.5(5) no
N3 C41 C46 C45 177.4(3) no

loop_
_cod_related_entry_id
_cod_related_entry_database
_cod_related_entry_code
1 ChemSpider 21188350
